data_2204310
loop_
_publ_author_name
'Wu, Bin'
'Guo, Yongsheng'

_publ_section_title
;
 A trinuclear zinc--cerium complex:
 [CeZn~2~{CH~2~C(CH~3~)COO}~6~(NO~3~)(2,2'-bipyridine)~2~]
;
_journal_issue 10
_journal_name_full 'Acta Crystallographica Section E'
_journal_page_first m1356
_journal_page_last m1358
_journal_paper_doi 10.1107/S1600536804020690
_journal_volume 60
_journal_year 2004
_chemical_formula_iupac '[Zn2 Ce (C4 H5 O2)6 (N O3) (C10 H8 N2)2]'
_chemical_formula_moiety 'C44 H46 Ce N5 O15 Zn2'
_chemical_formula_sum 'C44 H46 Ce N5 O15 Zn2'
_chemical_formula_weight 1155.76
_chemical_name_systematic
;
bis(2,2'-bipyridine)hexakis-\m-methacrylato-nitratocerium(III)dizinc(II)
;
_space_group_IT_number 2
_symmetry_cell_setting triclinic
_symmetry_space_group_name_Hall '-P 1'
_symmetry_space_group_name_H-M 'P -1'
_atom_sites_solution_hydrogens geom
_atom_sites_solution_primary direct
_atom_sites_solution_secondary difmap
_audit_creation_method SHELXL-97
_cell_angle_alpha 104.4340(10)
_cell_angle_beta 99.3740(10)
_cell_angle_gamma 100.1100(10)
_cell_formula_units_Z 2
_cell_length_a 11.3384(13)
_cell_length_b 13.6971(9)
_cell_length_c 16.4806(11)
_cell_measurement_reflns_used 8672
_cell_measurement_temperature 293(2)
_cell_measurement_theta_max 27.34
_cell_measurement_theta_min 2.50
_cell_volume 2382.2(4)
_computing_cell_refinement RAPID-AUTO
_computing_data_collection 'RAPID-AUTO (Rigaku, 1998)'
_computing_data_reduction 'CrystalStructure (Rigaku/MSC, 2002)'
_computing_molecular_graphics 'ORTEP-3 (Farrugia, 1997)'
_computing_publication_material SHELXL97
_computing_structure_refinement 'SHELXL97 (Sheldrick, 1997)'
_computing_structure_solution 'SHELXS97 (Sheldrick, 1997)'
_diffrn_ambient_temperature 293(2)
_diffrn_detector_area_resol_mean 10.00
_diffrn_measured_fraction_theta_full 0.968
_diffrn_measured_fraction_theta_max 0.968
_diffrn_measurement_device_type 'Rigaku R-AXIS RAPID'
_diffrn_measurement_method \w
_diffrn_radiation_monochromator graphite
_diffrn_radiation_source 'fine-focus sealed tube'
_diffrn_radiation_type MoK\a
_diffrn_radiation_wavelength 0.71069
_diffrn_reflns_av_R_equivalents 0.0188
_diffrn_reflns_av_sigmaI/netI 0.0197
_diffrn_reflns_limit_h_max 13
_diffrn_reflns_limit_h_min -13
_diffrn_reflns_limit_k_max 16
_diffrn_reflns_limit_k_min -16
_diffrn_reflns_limit_l_max 19
_diffrn_reflns_limit_l_min -19
_diffrn_reflns_number 18383
_diffrn_reflns_theta_full 25.50
_diffrn_reflns_theta_max 25.50
_diffrn_reflns_theta_min 1.31
_exptl_absorpt_coefficient_mu 2.010
_exptl_absorpt_correction_T_max 0.711
_exptl_absorpt_correction_T_min 0.566
_exptl_absorpt_correction_type multi-scan
_exptl_absorpt_process_details '(ABSCOR; Higashi, 1995)'
_exptl_crystal_colour colorless
_exptl_crystal_density_diffrn 1.611
_exptl_crystal_density_method 'not measured'
_exptl_crystal_description prism
_exptl_crystal_F_000 1166
_exptl_crystal_size_max 0.36
_exptl_crystal_size_mid 0.24
_exptl_crystal_size_min 0.17
_refine_diff_density_max 0.508
_refine_diff_density_min -0.362
_refine_ls_extinction_method none
_refine_ls_goodness_of_fit_ref 1.063
_refine_ls_hydrogen_treatment mixed
_refine_ls_matrix_type full
_refine_ls_number_parameters 610
_refine_ls_number_reflns 8588
_refine_ls_number_restraints 0
_refine_ls_restrained_S_all 1.063
_refine_ls_R_factor_all 0.0315
_refine_ls_R_factor_gt 0.0237
_refine_ls_shift/su_max 0.001
_refine_ls_shift/su_mean 0.000
_refine_ls_structure_factor_coef Fsqd
_refine_ls_weighting_details 'calc w = 1/[\s^2^(Fo^2^)+(0.0229P)^2^+1.5477P] where P = (Fo^2^+2Fc^2^)/3'
_refine_ls_weighting_scheme calc
_refine_ls_wR_factor_gt 0.0508
_refine_ls_wR_factor_ref 0.0532
_reflns_number_gt 7565
_reflns_number_total 8588
_reflns_threshold_expression I>2\s(I)
_cod_data_source_file cv6363.cif
_cod_data_source_block I
_cod_database_code 2204310
_cod_database_fobs_code 2204310

loop_
_symmetry_equiv_pos_as_xyz
'x, y, z'
'-x, -y, -z'

loop_
_atom_site_label
_atom_site_fract_x
_atom_site_fract_y
_atom_site_fract_z
_atom_site_U_iso_or_equiv
_atom_site_adp_type
_atom_site_calc_flag
_atom_site_refinement_flags
_atom_site_occupancy
_atom_site_type_symbol
Ce 0.148232(12) 0.263387(11) 0.257826(8) 0.02909(4) Uani d . 1 Ce
Zn1 0.21474(3) 0.07389(2) 0.401529(18) 0.03424(7) Uani d . 1 Zn
Zn2 0.21165(2) 0.40445(2) 0.080066(17) 0.03095(7) Uani d . 1 Zn
O1 0.06639(18) -0.02527(16) 0.31329(12) 0.0515(5) Uani d . 1 O
O2 0.12971(18) 0.08088(15) 0.24090(15) 0.0574(6) Uani d . 1 O
O3 0.11969(18) 0.16240(15) 0.46919(13) 0.0493(5) Uani d . 1 O
O4 0.13846(19) 0.28803(18) 0.40658(12) 0.0563(5) Uani d . 1 O
O5 0.36466(16) 0.19353(14) 0.44460(12) 0.0451(5) Uani d . 1 O
O6 0.34962(17) 0.26075(17) 0.33467(12) 0.0521(5) Uani d . 1 O
O7 -0.07913(17) 0.18903(16) 0.26113(13) 0.0511(5) Uani d . 1 O
O8 -0.03400(19) 0.35389(16) 0.27785(14) 0.0530(5) Uani d . 1 O
O9 -0.2207(2) 0.2767(2) 0.27161(18) 0.0834(9) Uani d . 1 O
O10 0.2900(2) 0.2649(2) 0.15883(14) 0.0731(7) Uani d . 1 O
O11 0.29774(17) 0.28695(14) 0.03318(12) 0.0439(4) Uani d . 1 O
O12 0.02706(17) 0.24063(16) 0.11659(12) 0.0520(5) Uani d . 1 O
O13 0.04122(15) 0.32345(14) 0.01838(11) 0.0387(4) Uani d . 1 O
O14 0.22080(19) 0.44618(15) 0.27952(15) 0.0578(6) Uani d . 1 O
O15 0.15613(17) 0.50508(16) 0.16996(12) 0.0512(5) Uani d . 1 O
N1 0.33812(19) -0.02108(17) 0.35501(14) 0.0402(5) Uani d . 1 N
N2 0.23571(18) -0.01240(16) 0.48975(13) 0.0368(5) Uani d . 1 N
N3 -0.1133(2) 0.2735(2) 0.27062(16) 0.0530(7) Uani d . 1 N
N4 0.39592(18) 0.50330(16) 0.13329(13) 0.0343(5) Uani d . 1 N
N5 0.23320(18) 0.49128(15) -0.00646(13) 0.0329(4) Uani d . 1 N
C1 0.3861(3) -0.0209(3) 0.28635(19) 0.0530(7) Uani d . 1 C
H1 0.3591 0.0172 0.2506 0.064 Uiso calc R 1 H
C2 0.4736(3) -0.0749(3) 0.2665(2) 0.0649(9) Uani d . 1 C
H2 0.5047 -0.0743 0.2177 0.078 Uiso calc R 1 H
C3 0.5142(3) -0.1298(3) 0.3204(2) 0.0648(9) Uani d . 1 C
H3 0.5742 -0.1664 0.3088 0.078 Uiso calc R 1 H
C4 0.4659(3) -0.1305(2) 0.3915(2) 0.0538(8) Uani d . 1 C
H4 0.4929 -0.1672 0.4286 0.065 Uiso calc R 1 H
C5 0.3762(2) -0.07579(19) 0.40730(17) 0.0387(6) Uani d . 1 C
C6 0.3158(2) -0.07329(19) 0.48069(17) 0.0377(6) Uani d . 1 C
C7 0.3368(3) -0.1321(2) 0.5367(2) 0.0530(8) Uani d . 1 C
H7 0.3937 -0.1733 0.5308 0.064 Uiso calc R 1 H
C8 0.2722(3) -0.1290(3) 0.6012(2) 0.0618(9) Uani d . 1 C
H8 0.2856 -0.1678 0.6393 0.074 Uiso calc R 1 H
C9 0.1888(3) -0.0686(2) 0.6085(2) 0.0549(8) Uani d . 1 C
H9 0.1433 -0.0667 0.6508 0.066 Uiso calc R 1 H
C10 0.1735(2) -0.0105(2) 0.55211(18) 0.0459(7) Uani d . 1 C
H10 0.1177 0.0318 0.5576 0.055 Uiso calc R 1 H
C11 0.0590(2) 0.0012(2) 0.24545(18) 0.0397(6) Uani d . 1 C
C12 -0.0333(2) -0.0669(2) 0.16802(17) 0.0398(6) Uani d . 1 C
C13 -0.1145(3) -0.1566(3) 0.1788(2) 0.0680(10) Uani d . 1 C
H13A -0.1661 -0.1967 0.1243 0.102 Uiso calc R 1 H
H13B -0.1646 -0.1332 0.2180 0.102 Uiso calc R 1 H
H13C -0.0660 -0.1986 0.2013 0.102 Uiso calc R 1 H
C14 -0.0377(3) -0.0451(3) 0.0932(2) 0.0600(8) Uani d . 1 C
H14A -0.0944 -0.0877 0.0445 0.072 Uiso calc R 1 H
H14B 0.0159 0.0128 0.0898 0.072 Uiso calc R 1 H
C15 0.1236(2) 0.2540(2) 0.46878(16) 0.0389(6) Uani d . 1 C
C16 0.1118(2) 0.3276(2) 0.54936(17) 0.0434(6) Uani d . 1 C
C17 0.1066(3) 0.2859(3) 0.6230(2) 0.0689(10) Uani d . 1 C
H17A 0.1048 0.3402 0.6723 0.103 Uiso calc R 1 H
H17B 0.1776 0.2584 0.6351 0.103 Uiso calc R 1 H
H17C 0.0339 0.2319 0.6098 0.103 Uiso calc R 1 H
C18 0.1075(4) 0.4251(3) 0.5520(3) 0.0807(12) Uani d . 1 C
H18A 0.1007 0.4706 0.6024 0.097 Uiso calc R 1 H
H18B 0.1112 0.4474 0.5034 0.097 Uiso calc R 1 H
C19 0.3988(2) 0.2605(2) 0.40811(17) 0.0367(6) Uani d . 1 C
C20 0.5063(2) 0.3479(2) 0.45700(19) 0.0426(6) Uani d . 1 C
C21 0.5229(3) 0.3822(2) 0.5421(2) 0.0626(9) Uani d . 1 C
H21A 0.5874 0.4378 0.5733 0.075 Uiso calc R 1 H
H21B 0.4699 0.3506 0.5704 0.075 Uiso calc R 1 H
C22 0.5851(3) 0.3926(3) 0.4062(3) 0.0750(11) Uani d . 1 C
H22A 0.6415 0.4547 0.4427 0.112 Uiso calc R 1 H
H22B 0.5349 0.4086 0.3607 0.112 Uiso calc R 1 H
H22C 0.6301 0.3436 0.3823 0.112 Uiso calc R 1 H
C23 0.3229(2) 0.2428(2) 0.08931(17) 0.0396(6) Uani d . 1 C
C24 0.4015(3) 0.1658(2) 0.0733(2) 0.0490(7) Uani d . 1 C
C25 0.4676(4) 0.1472(4) 0.1426(3) 0.1013(15) Uani d . 1 C
H25A 0.5205 0.1026 0.1347 0.122 Uiso calc R 1 H
H25B 0.4598 0.1792 0.1976 0.122 Uiso calc R 1 H
C26 0.4077(3) 0.1197(2) -0.0143(2) 0.0607(8) Uani d . 1 C
H26A 0.4659 0.0765 -0.0151 0.091 Uiso calc R 1 H
H26B 0.4330 0.1733 -0.0400 0.091 Uiso calc R 1 H
H26C 0.3283 0.0786 -0.0459 0.091 Uiso calc R 1 H
C27 -0.0163(2) 0.26004(19) 0.04953(15) 0.0333(5) Uani d . 1 C
C28 -0.1442(2) 0.2052(2) 0.00182(17) 0.0419(6) Uani d . 1 C
C29 -0.2114(3) 0.1401(3) 0.0349(3) 0.0698(10) Uani d . 1 C
H29A -0.2916 0.1065 0.0066 0.084 Uiso calc R 1 H
H29B -0.1775 0.1288 0.0862 0.084 Uiso calc R 1 H
C30 -0.1903(3) 0.2272(3) -0.07821(19) 0.0584(8) Uani d . 1 C
H30A -0.2763 0.1958 -0.0980 0.088 Uiso calc R 1 H
H30B -0.1469 0.1996 -0.1207 0.088 Uiso calc R 1 H
H30C -0.1780 0.3007 -0.0685 0.088 Uiso calc R 1 H
C31 0.1827(2) 0.5127(2) 0.24952(18) 0.0405(6) Uani d . 1 C
C32 0.1692(2) 0.6095(2) 0.30871(17) 0.0400(6) Uani d . 1 C
C33 0.1689(3) 0.6144(3) 0.3902(2) 0.0626(9) Uani d . 1 C
H33A 0.1592 0.6744 0.4273 0.075 Uiso calc R 1 H
H33B 0.1784 0.5579 0.4102 0.075 Uiso calc R 1 H
C34 0.1545(3) 0.6966(2) 0.2727(2) 0.0621(9) Uani d . 1 C
H34A 0.1492 0.7549 0.3174 0.093 Uiso calc R 1 H
H34B 0.0809 0.6760 0.2286 0.093 Uiso calc R 1 H
H34C 0.2238 0.7154 0.2487 0.093 Uiso calc R 1 H
C35 0.4709(2) 0.5072(2) 0.20616(17) 0.0429(6) Uani d . 1 C
H35 0.4441 0.4647 0.2387 0.051 Uiso calc R 1 H
C36 0.5864(2) 0.5717(2) 0.23497(18) 0.0472(7) Uani d . 1 C
H36 0.6364 0.5738 0.2863 0.057 Uiso calc R 1 H
C37 0.6253(2) 0.6328(2) 0.18546(18) 0.0475(7) Uani d . 1 C
H37 0.7031 0.6764 0.2029 0.057 Uiso calc R 1 H
C38 0.5496(2) 0.6296(2) 0.11048(18) 0.0411(6) Uani d . 1 C
H38 0.5756 0.6705 0.0766 0.049 Uiso calc R 1 H
C39 0.4332(2) 0.56403(18) 0.08578(15) 0.0317(5) Uani d . 1 C
C40 0.3428(2) 0.55647(18) 0.00702(15) 0.0321(5) Uani d . 1 C
C41 0.3671(2) 0.6137(2) -0.04920(17) 0.0409(6) Uani d . 1 C
H41 0.4438 0.6572 -0.0400 0.049 Uiso calc R 1 H
C42 0.2761(3) 0.6053(2) -0.11905(19) 0.0492(7) Uani d . 1 C
H42 0.2910 0.6433 -0.1573 0.059 Uiso calc R 1 H
C43 0.1634(3) 0.5405(2) -0.13153(19) 0.0483(7) Uani d . 1 C
H43 0.1007 0.5345 -0.1778 0.058 Uiso calc R 1 H
C44 0.1455(2) 0.4845(2) -0.07405(17) 0.0415(6) Uani d . 1 C
H44 0.0695 0.4403 -0.0825 0.050 Uiso calc R 1 H

loop_
_atom_site_aniso_label
_atom_site_aniso_U_11
_atom_site_aniso_U_22
_atom_site_aniso_U_33
_atom_site_aniso_U_12
_atom_site_aniso_U_13
_atom_site_aniso_U_23
Ce 0.03053(7) 0.03278(8) 0.02891(7) 0.00805(6) 0.00655(5) 0.01700(5)
Zn1 0.03396(15) 0.03771(16) 0.03303(15) 0.00919(13) 0.00182(11) 0.01641(12)
Zn2 0.02892(14) 0.03275(15) 0.03232(15) 0.00350(12) 0.00624(11) 0.01400(12)
O1 0.0484(11) 0.0556(12) 0.0425(11) 0.0133(10) -0.0076(9) 0.0100(9)
O2 0.0419(11) 0.0330(10) 0.0921(17) 0.0060(9) 0.0131(10) 0.0116(10)
O3 0.0511(11) 0.0474(12) 0.0560(12) 0.0166(10) 0.0203(9) 0.0173(9)
O4 0.0658(13) 0.0858(16) 0.0384(11) 0.0391(12) 0.0211(9) 0.0339(11)
O5 0.0372(10) 0.0406(10) 0.0573(12) 0.0066(8) 0.0002(8) 0.0219(9)
O6 0.0380(10) 0.0781(15) 0.0402(11) 0.0127(10) 0.0008(8) 0.0223(10)
O7 0.0443(11) 0.0584(13) 0.0662(14) 0.0137(10) 0.0192(9) 0.0399(11)
O8 0.0526(12) 0.0585(13) 0.0676(14) 0.0252(11) 0.0228(10) 0.0382(11)
O9 0.0470(13) 0.144(3) 0.110(2) 0.0489(15) 0.0411(13) 0.092(2)
O10 0.0501(12) 0.121(2) 0.0457(13) 0.0170(13) 0.0219(10) 0.0145(13)
O11 0.0454(10) 0.0389(10) 0.0485(11) 0.0114(9) 0.0069(8) 0.0150(9)
O12 0.0459(11) 0.0691(14) 0.0395(11) 0.0003(10) -0.0010(8) 0.0283(10)
O13 0.0339(9) 0.0421(10) 0.0379(10) -0.0010(8) 0.0040(7) 0.0165(8)
O14 0.0495(12) 0.0392(11) 0.0884(16) 0.0069(10) 0.0157(11) 0.0263(11)
O15 0.0426(11) 0.0596(13) 0.0439(12) 0.0113(10) 0.0080(9) 0.0024(9)
N1 0.0383(12) 0.0421(12) 0.0385(12) 0.0076(10) 0.0049(9) 0.0115(10)
N2 0.0331(11) 0.0412(12) 0.0374(12) 0.0063(10) 0.0009(9) 0.0193(10)
N3 0.0429(14) 0.087(2) 0.0542(15) 0.0285(14) 0.0208(11) 0.0494(14)
N4 0.0309(10) 0.0382(11) 0.0342(11) 0.0041(9) 0.0065(8) 0.0139(9)
N5 0.0324(10) 0.0342(11) 0.0347(11) 0.0070(9) 0.0060(8) 0.0155(9)
C1 0.0531(17) 0.063(2) 0.0436(17) 0.0132(15) 0.0116(13) 0.0163(14)
C2 0.058(2) 0.081(2) 0.0510(19) 0.0167(18) 0.0175(15) 0.0057(17)
C3 0.0512(18) 0.066(2) 0.070(2) 0.0257(17) 0.0106(16) -0.0001(18)
C4 0.0492(17) 0.0481(17) 0.0586(19) 0.0170(14) 0.0005(14) 0.0084(14)
C5 0.0350(13) 0.0325(13) 0.0422(15) 0.0051(11) -0.0024(11) 0.0077(11)
C6 0.0349(13) 0.0320(13) 0.0417(15) 0.0029(11) -0.0032(11) 0.0131(11)
C7 0.0554(18) 0.0434(16) 0.064(2) 0.0155(14) 0.0008(15) 0.0279(15)
C8 0.070(2) 0.059(2) 0.064(2) 0.0078(17) 0.0075(17) 0.0425(17)
C9 0.0544(18) 0.063(2) 0.0558(19) 0.0054(16) 0.0150(14) 0.0347(16)
C10 0.0397(14) 0.0566(18) 0.0487(16) 0.0113(13) 0.0100(12) 0.0278(14)
C11 0.0321(13) 0.0355(14) 0.0491(16) 0.0136(12) 0.0039(11) 0.0072(12)
C12 0.0397(14) 0.0392(14) 0.0397(15) 0.0097(12) 0.0037(11) 0.0125(11)
C13 0.070(2) 0.060(2) 0.055(2) -0.0161(18) -0.0068(16) 0.0158(16)
C14 0.076(2) 0.0577(19) 0.0459(18) 0.0156(17) 0.0092(15) 0.0159(15)
C15 0.0300(12) 0.0583(18) 0.0327(14) 0.0147(12) 0.0057(10) 0.0181(12)
C16 0.0395(14) 0.0520(17) 0.0393(15) 0.0099(13) 0.0119(11) 0.0122(12)
C17 0.072(2) 0.098(3) 0.0375(17) 0.024(2) 0.0133(15) 0.0176(17)
C18 0.097(3) 0.054(2) 0.095(3) 0.015(2) 0.052(2) 0.011(2)
C19 0.0277(12) 0.0419(15) 0.0423(15) 0.0146(11) 0.0039(10) 0.0128(12)
C20 0.0363(14) 0.0355(14) 0.0573(18) 0.0117(12) 0.0015(12) 0.0187(13)
C21 0.064(2) 0.0459(17) 0.062(2) 0.0099(16) -0.0120(16) 0.0056(15)
C22 0.060(2) 0.068(2) 0.102(3) 0.0064(18) 0.021(2) 0.037(2)
C23 0.0302(13) 0.0451(15) 0.0390(15) 0.0011(12) 0.0094(11) 0.0079(12)
C24 0.0502(16) 0.0416(16) 0.068(2) 0.0142(14) 0.0210(14) 0.0300(14)
C25 0.118(4) 0.128(4) 0.092(3) 0.072(3) 0.024(3) 0.061(3)
C26 0.071(2) 0.0428(17) 0.077(2) 0.0203(16) 0.0320(18) 0.0167(16)
C27 0.0307(12) 0.0368(13) 0.0304(13) 0.0055(11) 0.0043(10) 0.0089(10)
C28 0.0320(13) 0.0422(15) 0.0454(15) 0.0037(12) 0.0015(11) 0.0092(12)
C29 0.0416(17) 0.071(2) 0.094(3) -0.0091(16) 0.0026(17) 0.041(2)
C30 0.0431(16) 0.075(2) 0.0486(18) 0.0070(16) -0.0096(13) 0.0198(16)
C31 0.0276(12) 0.0383(15) 0.0522(17) -0.0007(11) 0.0111(11) 0.0107(12)
C32 0.0352(13) 0.0370(14) 0.0433(15) 0.0033(11) 0.0035(11) 0.0103(11)
C33 0.062(2) 0.080(2) 0.0443(18) 0.0220(18) 0.0099(15) 0.0121(16)
C34 0.071(2) 0.0459(17) 0.064(2) 0.0102(16) 0.0049(16) 0.0145(15)
C35 0.0373(14) 0.0547(17) 0.0369(14) 0.0042(13) 0.0040(11) 0.0205(12)
C36 0.0368(14) 0.0597(18) 0.0379(15) 0.0021(13) 0.0007(11) 0.0120(13)
C37 0.0329(14) 0.0482(16) 0.0511(17) -0.0057(13) 0.0040(12) 0.0090(13)
C38 0.0376(14) 0.0354(14) 0.0498(16) 0.0008(12) 0.0124(12) 0.0148(12)
C39 0.0313(12) 0.0281(12) 0.0375(13) 0.0073(10) 0.0111(10) 0.0100(10)
C40 0.0351(13) 0.0283(12) 0.0367(13) 0.0101(11) 0.0118(10) 0.0116(10)
C41 0.0433(15) 0.0363(14) 0.0490(16) 0.0077(12) 0.0134(12) 0.0212(12)
C42 0.0612(18) 0.0498(17) 0.0512(17) 0.0195(15) 0.0177(14) 0.0322(14)
C43 0.0476(16) 0.0586(18) 0.0486(17) 0.0201(14) 0.0071(13) 0.0294(14)
C44 0.0378(14) 0.0474(16) 0.0432(15) 0.0115(12) 0.0042(11) 0.0215(12)

loop_
_atom_type_symbol
_atom_type_description
_atom_type_scat_dispersion_real
_atom_type_scat_dispersion_imag
_atom_type_scat_source
C C 0.0033 0.0016 'International Tables Vol C Tables 4.2.6.8 and 6.1.1.4'
H H 0.0000 0.0000 'International Tables Vol C Tables 4.2.6.8 and 6.1.1.4'
N N 0.0061 0.0033 'International Tables Vol C Tables 4.2.6.8 and 6.1.1.4'
O O 0.0106 0.0060 'International Tables Vol C Tables 4.2.6.8 and 6.1.1.4'
Zn Zn 0.2839 1.4301 'International Tables Vol C Tables 4.2.6.8 and 6.1.1.4'
Ce Ce -0.2486 2.6331 'International Tables Vol C Tables 4.2.6.8 and 6.1.1.4'

loop_
_geom_angle_atom_site_label_1
_geom_angle_atom_site_label_2
_geom_angle_atom_site_label_3
_geom_angle
_geom_angle_publ_flag
O2 Ce O4 89.12(8) yes
O2 Ce O6 78.29(7) yes
O2 Ce O7 73.88(7) yes
O2 Ce O8 122.72(7) yes
O2 Ce O10 92.17(9) yes
O2 Ce O12 95.03(7) yes
O2 Ce O14 165.61(7) yes
O4 Ce O6 72.88(7) yes
O4 Ce O7 72.89(7) yes
O4 Ce O8 74.85(7) yes
O4 Ce O10 143.80(7) yes
O4 Ce O12 143.48(7) yes
O4 Ce O14 92.48(8) yes
O6 Ce O7 135.68(6) yes
O6 Ce O8 140.91(7) yes
O6 Ce O10 72.00(7) yes
O6 Ce O12 143.46(7) yes
O6 Ce O14 88.51(7) yes
O7 Ce O8 48.85(7) yes
O7 Ce O10 141.70(7) yes
O7 Ce O12 73.52(6) yes
O7 Ce O14 120.22(7) yes
O8 Ce O10 131.85(8) yes
O8 Ce O12 72.46(7) yes
O8 Ce O14 71.39(7) yes
O10 Ce O12 72.41(7) yes
O10 Ce O14 78.15(9) yes
O12 Ce O14 92.18(7) yes
O1 Zn1 O3 96.78(8) yes
O1 Zn1 O5 155.68(8) yes
O1 Zn1 N1 91.69(8) yes
O1 Zn1 N2 99.12(8) yes
O3 Zn1 O5 89.44(8) yes
O3 Zn1 N1 167.88(8) yes
O3 Zn1 N2 93.27(8) yes
O5 Zn1 N1 86.34(8) yes
O5 Zn1 N2 103.99(8) yes
N1 Zn1 N2 76.78(8) yes
O11 Zn2 O13 95.14(7) yes
O11 Zn2 O15 156.40(8) yes
O11 Zn2 N4 86.50(8) yes
O11 Zn2 N5 100.54(8) yes
O13 Zn2 O15 94.98(8) yes
O13 Zn2 N4 172.11(7) yes
O13 Zn2 N5 95.36(7) yes
O15 Zn2 N4 86.38(8) yes
O15 Zn2 N5 99.67(9) yes
N4 Zn2 N5 76.75(7) yes
C11 O1 Zn1 107.88(17) ?
C11 O2 Ce 142.68(18) ?
C15 O3 Zn1 122.13(17) ?
C15 O4 Ce 151.8(2) ?
C19 O5 Zn1 127.49(17) ?
C19 O6 Ce 137.96(17) ?
N3 O7 Ce 96.52(15) ?
N3 O8 Ce 96.72(16) ?
C23 O10 Ce 156.92(19) ?
C23 O11 Zn2 109.48(17) ?
C27 O12 Ce 160.47(18) ?
C27 O13 Zn2 119.84(15) ?
C31 O14 Ce 135.05(18) ?
C31 O15 Zn2 123.31(19) ?
C1 N1 C5 119.4(3) ?
C1 N1 Zn1 126.1(2) ?
C5 N1 Zn1 114.15(18) ?
C10 N2 C6 119.4(2) ?
C10 N2 Zn1 123.99(19) ?
C6 N2 Zn1 116.56(17) ?
O9 N3 O8 121.1(3) ?
O9 N3 O7 121.0(3) ?
O8 N3 O7 117.8(2) ?
C35 N4 C39 119.4(2) ?
C35 N4 Zn2 126.32(16) ?
C39 N4 Zn2 114.29(16) ?
C44 N5 C40 119.0(2) ?
C44 N5 Zn2 123.82(16) ?
C40 N5 Zn2 117.13(16) ?
N1 C1 C2 122.5(3) ?
N1 C1 H1 118.7 ?
C2 C1 H1 118.7 ?
C1 C2 C3 118.4(3) ?
C1 C2 H2 120.8 ?
C3 C2 H2 120.8 ?
C4 C3 C2 119.8(3) ?
C4 C3 H3 120.1 ?
C2 C3 H3 120.1 ?
C3 C4 C5 119.0(3) ?
C3 C4 H4 120.5 ?
C5 C4 H4 120.5 ?
N1 C5 C4 120.9(3) ?
N1 C5 C6 115.5(2) ?
C4 C5 C6 123.5(3) ?
N2 C6 C7 120.6(3) ?
N2 C6 C5 116.4(2) ?
C7 C6 C5 123.0(3) ?
C8 C7 C6 119.4(3) ?
C8 C7 H7 120.3 ?
C6 C7 H7 120.3 ?
C9 C8 C7 119.5(3) ?
C9 C8 H8 120.2 ?
C7 C8 H8 120.2 ?
C8 C9 C10 118.5(3) ?
C8 C9 H9 120.7 ?
C10 C9 H9 120.7 ?
N2 C10 C9 122.5(3) ?
N2 C10 H10 118.8 ?
C9 C10 H10 118.8 ?
O1 C11 O2 121.8(2) ?
O1 C11 C12 118.0(2) ?
O2 C11 C12 120.2(3) ?
C14 C12 C13 123.4(3) ?
C14 C12 C11 119.6(3) ?
C13 C12 C11 117.1(2) ?
C12 C13 H13A 109.5 ?
C12 C13 H13B 109.5 ?
H13A C13 H13B 109.5 ?
C12 C13 H13C 109.5 ?
H13A C13 H13C 109.5 ?
H13B C13 H13C 109.5 ?
C12 C14 H14A 120.0 ?
C12 C14 H14B 120.0 ?
H14A C14 H14B 120.0 ?
O3 C15 O4 124.7(3) ?
O3 C15 C16 117.0(2) ?
O4 C15 C16 118.3(3) ?
C18 C16 C17 123.6(3) ?
C18 C16 C15 120.4(3) ?
C17 C16 C15 116.1(3) ?
C16 C17 H17A 109.5 ?
C16 C17 H17B 109.5 ?
H17A C17 H17B 109.5 ?
C16 C17 H17C 109.5 ?
H17A C17 H17C 109.5 ?
H17B C17 H17C 109.5 ?
C16 C18 H18A 120.0 ?
C16 C18 H18B 120.0 ?
H18A C18 H18B 120.0 ?
O6 C19 O5 125.2(2) ?
O6 C19 C20 117.3(2) ?
O5 C19 C20 117.5(2) ?
C21 C20 C22 124.2(3) ?
C21 C20 C19 118.8(3) ?
C22 C20 C19 116.9(3) ?
C20 C21 H21A 120.0 ?
C20 C21 H21B 120.0 ?
H21A C21 H21B 120.0 ?
C20 C22 H22A 109.5 ?
C20 C22 H22B 109.5 ?
H22A C22 H22B 109.5 ?
C20 C22 H22C 109.5 ?
H22A C22 H22C 109.5 ?
H22B C22 H22C 109.5 ?
O10 C23 O11 122.0(3) ?
O10 C23 C24 119.9(3) ?
O11 C23 C24 118.0(2) ?
C25 C24 C26 123.8(3) ?
C25 C24 C23 118.2(3) ?
C26 C24 C23 117.9(3) ?
C24 C25 H25A 120.0 ?
C24 C25 H25B 120.0 ?
H25A C25 H25B 120.0 ?
C24 C26 H26A 109.5 ?
C24 C26 H26B 109.5 ?
H26A C26 H26B 109.5 ?
C24 C26 H26C 109.5 ?
H26A C26 H26C 109.5 ?
H26B C26 H26C 109.5 ?
O12 C27 O13 123.9(2) ?
O12 C27 C28 119.1(2) ?
O13 C27 C28 117.0(2) ?
C29 C28 C30 123.4(3) ?
C29 C28 C27 119.0(3) ?
C30 C28 C27 117.6(2) ?
C28 C29 H29A 120.0 ?
C28 C29 H29B 120.0 ?
H29A C29 H29B 120.0 ?
C28 C30 H30A 109.5 ?
C28 C30 H30B 109.5 ?
H30A C30 H30B 109.5 ?
C28 C30 H30C 109.5 ?
H30A C30 H30C 109.5 ?
H30B C30 H30C 109.5 ?
O14 C31 O15 124.2(3) ?
O14 C31 C32 119.6(3) ?
O15 C31 C32 116.1(3) ?
C33 C32 C34 122.8(3) ?
C33 C32 C31 119.7(3) ?
C34 C32 C31 117.5(2) ?
C32 C33 H33A 120.0 ?
C32 C33 H33B 120.0 ?
H33A C33 H33B 120.0 ?
C32 C34 H34A 109.5 ?
C32 C34 H34B 109.5 ?
H34A C34 H34B 109.5 ?
C32 C34 H34C 109.5 ?
H34A C34 H34C 109.5 ?
H34B C34 H34C 109.5 ?
N4 C35 C36 122.6(2) ?
N4 C35 H35 118.7 ?
C36 C35 H35 118.7 ?
C37 C36 C35 118.0(3) ?
C37 C36 H36 121.0 ?
C35 C36 H36 121.0 ?
C38 C37 C36 120.2(2) ?
C38 C37 H37 119.9 ?
C36 C37 H37 119.9 ?
C37 C38 C39 119.0(2) ?
C37 C38 H38 120.5 ?
C39 C38 H38 120.5 ?
N4 C39 C38 120.9(2) ?
N4 C39 C40 115.7(2) ?
C38 C39 C40 123.4(2) ?
N5 C40 C41 121.1(2) ?
N5 C40 C39 116.0(2) ?
C41 C40 C39 122.9(2) ?
C42 C41 C40 119.3(2) ?
C42 C41 H41 120.4 ?
C40 C41 H41 120.4 ?
C43 C42 C41 119.5(2) ?
C43 C42 H42 120.3 ?
C41 C42 H42 120.3 ?
C42 C43 C44 118.5(3) ?
C42 C43 H43 120.7 ?
C44 C43 H43 120.7 ?
N5 C44 C43 122.6(2) ?
N5 C44 H44 118.7 ?
C43 C44 H44 118.7 ?

loop_
_geom_bond_atom_site_label_1
_geom_bond_atom_site_label_2
_geom_bond_distance
_geom_bond_publ_flag
Ce O2 2.4125(19) yes
Ce O4 2.4136(18) yes
Ce O6 2.4350(18) yes
Ce O7 2.6149(19) yes
Ce O8 2.614(2) yes
Ce O10 2.471(2) yes
Ce O12 2.4185(18) yes
Ce O14 2.4100(19) yes
Zn1 O1 2.0507(18) yes
Zn1 O3 2.013(2) yes
Zn1 O5 2.0317(18) yes
Zn1 N1 2.174(2) yes
Zn1 N2 2.100(2) yes
Zn2 O11 2.0779(19) yes
Zn2 O13 2.0109(16) yes
Zn2 O15 2.020(2) yes
Zn2 N4 2.1877(19) yes
Zn2 N5 2.0892(19) yes
O1 C11 1.253(3) ?
O2 C11 1.262(3) ?
O3 C15 1.249(3) ?
O4 C15 1.251(3) ?
O5 C19 1.256(3) ?
O6 C19 1.248(3) ?
O7 N3 1.265(3) ?
O8 N3 1.260(3) ?
O9 N3 1.229(3) ?
O10 C23 1.245(3) ?
O11 C23 1.247(3) ?
O12 C27 1.245(3) ?
O13 C27 1.255(3) ?
O14 C31 1.247(3) ?
O15 C31 1.270(3) ?
N1 C1 1.333(4) ?
N1 C5 1.344(3) ?
N2 C10 1.336(3) ?
N2 C6 1.338(3) ?
N4 C35 1.337(3) ?
N4 C39 1.339(3) ?
N5 C44 1.339(3) ?
N5 C40 1.346(3) ?
C1 C2 1.371(5) ?
C1 H1 0.9300 ?
C2 C3 1.375(5) ?
C2 H2 0.9300 ?
C3 C4 1.374(5) ?
C3 H3 0.9300 ?
C4 C5 1.385(4) ?
C4 H4 0.9300 ?
C5 C6 1.480(4) ?
C6 C7 1.387(4) ?
C7 C8 1.382(5) ?
C7 H7 0.9300 ?
C8 C9 1.361(5) ?
C8 H8 0.9300 ?
C9 C10 1.377(4) ?
C9 H9 0.9300 ?
C10 H10 0.9300 ?
C11 C12 1.491(4) ?
C12 C14 1.335(4) ?
C12 C13 1.468(4) ?
C13 H13A 0.9600 ?
C13 H13B 0.9600 ?
C13 H13C 0.9600 ?
C14 H14A 0.9300 ?
C14 H14B 0.9300 ?
C15 C16 1.495(4) ?
C16 C18 1.335(5) ?
C16 C17 1.470(4) ?
C17 H17A 0.9600 ?
C17 H17B 0.9600 ?
C17 H17C 0.9600 ?
C18 H18A 0.9300 ?
C18 H18B 0.9300 ?
C19 C20 1.502(4) ?
C20 C21 1.334(4) ?
C20 C22 1.477(4) ?
C21 H21A 0.9300 ?
C21 H21B 0.9300 ?
C22 H22A 0.9600 ?
C22 H22B 0.9600 ?
C22 H22C 0.9600 ?
C23 C24 1.498(4) ?
C24 C25 1.364(5) ?
C24 C26 1.443(4) ?
C25 H25A 0.9300 ?
C25 H25B 0.9300 ?
C26 H26A 0.9600 ?
C26 H26B 0.9600 ?
C26 H26C 0.9600 ?
C27 C28 1.495(3) ?
C28 C29 1.346(4) ?
C28 C30 1.460(4) ?
C29 H29A 0.9300 ?
C29 H29B 0.9300 ?
C30 H30A 0.9600 ?
C30 H30B 0.9600 ?
C30 H30C 0.9600 ?
C31 C32 1.486(4) ?
C32 C33 1.329(4) ?
C32 C34 1.482(4) ?
C33 H33A 0.9300 ?
C33 H33B 0.9300 ?
C34 H34A 0.9600 ?
C34 H34B 0.9600 ?
C34 H34C 0.9600 ?
C35 C36 1.380(4) ?
C35 H35 0.9300 ?
C36 C37 1.374(4) ?
C36 H36 0.9300 ?
C37 C38 1.371(4) ?
C37 H37 0.9300 ?
C38 C39 1.394(3) ?
C38 H38 0.9300 ?
C39 C40 1.486(3) ?
C40 C41 1.384(3) ?
C41 C42 1.381(4) ?
C41 H41 0.9300 ?
C42 C43 1.375(4) ?
C42 H42 0.9300 ?
C43 C44 1.377(4) ?
C43 H43 0.9300 ?
C44 H44 0.9300 ?
